data_7109492
loop_
_publ_author_name
'Larissa Bergmann'
'Jana Friedrichs'
'Mathias Mydlak'
'Thomas Baumann'
'Martin Nieger'
'Stefan Brase'

_publ_section_title
;
 Outstanding luminescence from neutral copper(I) complexes with
 pyridyl-tetrazolate and phosphine ligands
;
_journal_name_full Chem.Commun.
_journal_page_first 6501
_journal_paper_doi 10.1039/c3cc42280a
_journal_volume 49
_journal_year 2013
_chemical_formula_moiety 'C84 H65 Cu2 N10 O2 P4, F6 P, 2(C H2 Cl2)'
_chemical_formula_sum 'C86 H69 Cl4 Cu2 F6 N10 O2 P5'
_chemical_formula_weight 1812.24
_chemical_name_systematic
;
?
;
_space_group_IT_number 2
_symmetry_cell_setting triclinic
_symmetry_space_group_name_Hall '-P 1'
_symmetry_space_group_name_H-M 'P -1'
_atom_sites_solution_hydrogens geom
_atom_sites_solution_primary direct
_atom_sites_solution_secondary difmap
_audit_creation_method SHELXL-97
_cell_angle_alpha 71.00(1)
_cell_angle_beta 85.67(1)
_cell_angle_gamma 69.54(1)
_cell_formula_units_Z 1
_cell_length_a 12.294(1)
_cell_length_b 13.170(1)
_cell_length_c 14.471(1)
_cell_measurement_reflns_used 173
_cell_measurement_temperature 123(2)
_cell_measurement_theta_max 25.0
_cell_measurement_theta_min 2.5
_cell_volume 2073.7(3)
_computing_cell_refinement EVALCCD
_computing_data_collection Collect
_computing_data_reduction EVALCCD
_computing_molecular_graphics XP
_computing_publication_material 'SHELXL-97 (Sheldrick, 1997)'
_computing_structure_refinement 'SHELXL-97 (Sheldrick, 1997)'
_computing_structure_solution 'SHELXS-97 (Sheldrick, 1990)'
_diffrn_ambient_temperature 123(2)
_diffrn_measured_fraction_theta_full 0.997
_diffrn_measured_fraction_theta_max 0.997
_diffrn_measurement_device_type 'Bruker-Nonius KappaCCD'
_diffrn_measurement_method 'rotation in phi and omega, 2 deg.'
_diffrn_radiation_monochromator graphite
_diffrn_radiation_source 'fine-focus sealed tube'
_diffrn_radiation_type MoK\a
_diffrn_radiation_wavelength 0.71073
_diffrn_reflns_av_R_equivalents 0.0271
_diffrn_reflns_av_sigmaI/netI 0.0236
_diffrn_reflns_limit_h_max 15
_diffrn_reflns_limit_h_min -15
_diffrn_reflns_limit_k_max 17
_diffrn_reflns_limit_k_min -17
_diffrn_reflns_limit_l_max 18
_diffrn_reflns_limit_l_min -18
_diffrn_reflns_number 42424
_diffrn_reflns_theta_full 27.48
_diffrn_reflns_theta_max 27.48
_diffrn_reflns_theta_min 2.93
_exptl_absorpt_coefficient_mu 0.806
_exptl_absorpt_correction_T_max 0.9281
_exptl_absorpt_correction_T_min 0.7847
_exptl_absorpt_correction_type multi-scan
_exptl_absorpt_process_details 'SADABS (Sheldrick, 2008)'
_exptl_crystal_colour 'pale yellow'
_exptl_crystal_density_diffrn 1.451
_exptl_crystal_density_meas ?
_exptl_crystal_density_method 'not measured'
_exptl_crystal_description blocks
_exptl_crystal_F_000 926
_exptl_crystal_size_max 0.45
_exptl_crystal_size_mid 0.25
_exptl_crystal_size_min 0.10
_refine_diff_density_max 1.441
_refine_diff_density_min -1.853
_refine_diff_density_rms 0.111
_refine_ls_extinction_method none
_refine_ls_goodness_of_fit_ref 1.029
_refine_ls_hydrogen_treatment mixed
_refine_ls_matrix_type full
_refine_ls_number_parameters 523
_refine_ls_number_reflns 9464
_refine_ls_number_restraints 22
_refine_ls_restrained_S_all 1.029
_refine_ls_R_factor_all 0.0675
_refine_ls_R_factor_gt 0.0565
_refine_ls_shift/su_max 0.001
_refine_ls_shift/su_mean 0.000
_refine_ls_structure_factor_coef Fsqd
_refine_ls_weighting_details 'calc w=1/[\s^2^(Fo^2^)+(0.0790P)^2^+6.5647P] where P=(Fo^2^+2Fc^2^)/3'
_refine_ls_weighting_scheme calc
_refine_ls_wR_factor_gt 0.1509
_refine_ls_wR_factor_ref 0.1615
_reflns_number_gt 8104
_reflns_number_total 9464
_reflns_threshold_expression >2sigma(I)
_cod_data_source_file c3cc42280a.txt
_cod_data_source_block sb337_hy_compound_(2a+2b)
_cod_depositor_comments
;
The following automatic conversions were performed:

'_exptl_crystal_density_meas' value 'none' was changed to '?' - the
value is perceived as not measured.

Automatic conversion script
Id: cif_fix_values 3008 2015-01-20 13:52:24Z robertas 
;
_cod_database_code 7109492

loop_
_symmetry_equiv_pos_as_xyz
'x, y, z'
'-x, -y, -z'

loop_
_atom_site_label
_atom_site_type_symbol
_atom_site_fract_x
_atom_site_fract_y
_atom_site_fract_z
_atom_site_U_iso_or_equiv
_atom_site_adp_type
_atom_site_occupancy
_atom_site_symmetry_multiplicity
_atom_site_calc_flag
_atom_site_refinement_flags
Cu1 Cu 0.75202(3) 0.49285(3) 0.18907(3) 0.01672(11) Uani 1 1 d .
P1 P 0.60039(6) 0.64131(6) 0.11472(5) 0.01571(16) Uani 1 1 d .
P2 P 0.83622(6) 0.51056(7) 0.31259(6) 0.01882(17) Uani 1 1 d .
O1 O 0.58088(18) 0.63487(19) 0.31462(15) 0.0195(4) Uani 1 1 d .
C1 C 0.5886(2) 0.7584(3) 0.1579(2) 0.0184(6) Uani 1 1 d .
C2 C 0.5917(3) 0.8623(3) 0.0979(2) 0.0257(7) Uani 1 1 d .
H2 H 0.5899 0.8789 0.0289 0.031 Uiso 1 1 calc R
C3 C 0.5975(4) 0.9427(3) 0.1372(3) 0.0336(8) Uani 1 1 d .
H3 H 0.5996 1.0144 0.0953 0.040 Uiso 1 1 calc R
C4 C 0.6003(4) 0.9193(3) 0.2364(3) 0.0346(8) Uani 1 1 d .
H4 H 0.6052 0.9749 0.2629 0.041 Uiso 1 1 calc R
C5 C 0.5962(3) 0.8171(3) 0.2982(2) 0.0260(7) Uani 1 1 d .
H5 H 0.5978 0.8013 0.3671 0.031 Uiso 1 1 calc R
C6 C 0.5899(2) 0.7379(3) 0.2585(2) 0.0194(6) Uani 1 1 d .
C7 C 0.4579(3) 0.6299(3) 0.1274(2) 0.0202(6) Uani 1 1 d .
C8 C 0.4457(3) 0.5310(3) 0.1264(3) 0.0273(7) Uani 1 1 d .
H8 H 0.5125 0.4680 0.1240 0.033 Uiso 1 1 calc R
C9 C 0.3367(3) 0.5222(3) 0.1288(3) 0.0317(8) Uani 1 1 d .
H9 H 0.3287 0.4536 0.1273 0.038 Uiso 1 1 calc R
C10 C 0.2406(3) 0.6118(4) 0.1331(3) 0.0323(8) Uani 1 1 d .
H10 H 0.1658 0.6056 0.1350 0.039 Uiso 1 1 calc R
C11 C 0.2522(3) 0.7108(4) 0.1349(4) 0.0477(12) Uani 1 1 d .
H11 H 0.1852 0.7732 0.1381 0.057 Uiso 1 1 calc R
C12 C 0.3603(3) 0.7203(4) 0.1318(3) 0.0394(10) Uani 1 1 d .
H12 H 0.3678 0.7893 0.1328 0.047 Uiso 1 1 calc R
C13 C 0.6083(3) 0.7008(3) -0.0157(2) 0.0188(6) Uani 1 1 d .
C14 C 0.7151(3) 0.7038(3) -0.0508(2) 0.0237(6) Uani 1 1 d .
H14 H 0.7802 0.6747 -0.0065 0.028 Uiso 1 1 calc R
C15 C 0.7281(3) 0.7485(3) -0.1492(3) 0.0299(7) Uani 1 1 d .
H15 H 0.8015 0.7514 -0.1727 0.036 Uiso 1 1 calc R
C16 C 0.6342(4) 0.7889(3) -0.2136(2) 0.0322(8) Uani 1 1 d .
H16 H 0.6429 0.8199 -0.2817 0.039 Uiso 1 1 calc R
C17 C 0.5288(3) 0.7848(3) -0.1801(2) 0.0297(7) Uani 1 1 d .
H17 H 0.4646 0.8121 -0.2251 0.036 Uiso 1 1 calc R
C18 C 0.5147(3) 0.7413(3) -0.0817(2) 0.0229(6) Uani 1 1 d .
H18 H 0.4408 0.7390 -0.0589 0.027 Uiso 1 1 calc R
C19 C 0.7502(3) 0.5174(3) 0.4195(2) 0.0198(6) Uani 1 1 d .
C20 C 0.7970(3) 0.4591(3) 0.5137(2) 0.0262(7) Uani 1 1 d .
H20 H 0.8768 0.4127 0.5237 0.031 Uiso 1 1 calc R
C21 C 0.7305(3) 0.4668(3) 0.5926(2) 0.0315(8) Uani 1 1 d .
H21 H 0.7640 0.4259 0.6570 0.038 Uiso 1 1 calc R
C22 C 0.6155(3) 0.5335(4) 0.5791(3) 0.0368(9) Uani 1 1 d .
H22 H 0.5694 0.5393 0.6341 0.044 Uiso 1 1 calc R
C23 C 0.5663(3) 0.5927(3) 0.4858(3) 0.0310(8) Uani 1 1 d .
H23 H 0.4864 0.6392 0.4762 0.037 Uiso 1 1 calc R
C24 C 0.6337(3) 0.5834(3) 0.4073(2) 0.0203(6) Uani 1 1 d .
C25 C 0.9660(3) 0.3880(3) 0.3617(2) 0.0246(7) Uani 1 1 d .
C26 C 0.9564(3) 0.2814(3) 0.3952(3) 0.0311(8) Uani 1 1 d .
H26 H 0.8819 0.2745 0.3971 0.037 Uiso 1 1 calc R
C27 C 1.0534(3) 0.1844(4) 0.4260(3) 0.0378(9) Uani 1 1 d .
H27 H 1.0458 0.1111 0.4483 0.045 Uiso 1 1 calc R
C28 C 1.1611(3) 0.1942(4) 0.4244(3) 0.0402(10) Uani 1 1 d .
H28 H 1.2281 0.1275 0.4459 0.048 Uiso 1 1 calc R
C29 C 1.1718(3) 0.2991(4) 0.3920(3) 0.0380(9) Uani 1 1 d .
H29 H 1.2465 0.3055 0.3913 0.046 Uiso 1 1 calc R
C30 C 1.0747(3) 0.3967(3) 0.3599(3) 0.0298(7) Uani 1 1 d .
H30 H 1.0830 0.4698 0.3367 0.036 Uiso 1 1 calc R
C31 C 0.8828(3) 0.6321(3) 0.2866(2) 0.0216(6) Uani 1 1 d .
C32 C 0.9010(3) 0.6846(3) 0.1911(2) 0.0284(7) Uani 1 1 d .
H32 H 0.8869 0.6579 0.1413 0.034 Uiso 1 1 calc R
C33 C 0.9395(3) 0.7753(4) 0.1671(3) 0.0361(8) Uani 1 1 d .
H33 H 0.9521 0.8112 0.1008 0.043 Uiso 1 1 calc R
C34 C 0.9597(3) 0.8144(3) 0.2389(3) 0.0319(8) Uani 1 1 d .
H34 H 0.9878 0.8765 0.2224 0.038 Uiso 1 1 calc R
C35 C 0.9397(3) 0.7641(3) 0.3343(3) 0.0315(8) Uani 1 1 d .
H35 H 0.9525 0.7922 0.3837 0.038 Uiso 1 1 calc R
C36 C 0.9012(3) 0.6729(3) 0.3587(3) 0.0274(7) Uani 1 1 d .
H36 H 0.8872 0.6380 0.4249 0.033 Uiso 1 1 calc R
N37 N 0.7403(2) 0.3329(2) 0.24185(19) 0.0186(5) Uani 1 1 d .
C38 C 0.6784(3) 0.2962(3) 0.3161(2) 0.0247(7) Uani 1 1 d .
H38 H 0.6221 0.3511 0.3403 0.030 Uiso 1 1 calc R
C39 C 0.6919(3) 0.1837(3) 0.3592(3) 0.0317(8) Uani 1 1 d .
H39 H 0.6473 0.1607 0.4133 0.038 Uiso 1 1 calc R
C40 C 0.7709(3) 0.1042(3) 0.3231(3) 0.0347(8) Uani 1 1 d .
H40 H 0.7812 0.0253 0.3512 0.042 Uiso 1 1 calc R
C41 C 0.8349(3) 0.1407(3) 0.2455(3) 0.0313(8) Uani 1 1 d .
H41 H 0.8899 0.0877 0.2187 0.038 Uiso 1 1 calc R
C42 C 0.8177(3) 0.2550(3) 0.2079(2) 0.0203(6) Uani 1 1 d .
C43 C 0.8870(3) 0.3012(3) 0.1322(2) 0.0195(6) Uani 1 1 d .
N44 N 0.9654(2) 0.2444(3) 0.0817(2) 0.0275(6) Uani 1 1 d .
N45 N 1.0096(2) 0.3196(3) 0.0255(2) 0.0287(6) Uani 1 1 d .
N46 N 0.9588(2) 0.4165(3) 0.04221(19) 0.0227(5) Uani 1 1 d D
H46 H 0.984(7) 0.474(5) 0.019(6) 0.027 Uiso 0.50 1 d PD
N47 N 0.8803(2) 0.4085(2) 0.10932(18) 0.0177(5) Uani 1 1 d .
P3 P 0.5000 0.0000 0.5000 0.0150(2) Uani 1 2 d S
F1 F 0.60152(16) -0.01717(18) 0.42643(14) 0.0269(4) Uani 1 1 d .
F2 F 0.45346(17) 0.13321(16) 0.44415(15) 0.0279(4) Uani 1 1 d .
F3 F 0.41855(16) -0.01829(18) 0.43110(14) 0.0268(4) Uani 1 1 d .
C1C C 0.2745(7) -0.0849(8) 0.2952(5) 0.113(3) Uani 1 1 d DU
H1C1 H 0.3067 -0.0363 0.3162 0.135 Uiso 1 1 calc R
H1C2 H 0.3398 -0.1415 0.2746 0.135 Uiso 1 1 calc R
Cl1 Cl 0.1806(2) -0.0024(2) 0.1991(2) 0.1170(8) Uani 1 1 d DU
Cl2 Cl 0.2127(4) -0.1550(4) 0.3913(3) 0.196(2) Uani 1 1 d DU

loop_
_atom_site_aniso_label
_atom_site_aniso_U_11
_atom_site_aniso_U_22
_atom_site_aniso_U_33
_atom_site_aniso_U_23
_atom_site_aniso_U_13
_atom_site_aniso_U_12
Cu1 0.01470(18) 0.01779(19) 0.01667(19) -0.00778(14) -0.00171(13) -0.00184(14)
P1 0.0138(3) 0.0174(4) 0.0162(3) -0.0077(3) -0.0021(3) -0.0030(3)
P2 0.0117(3) 0.0280(4) 0.0165(4) -0.0105(3) -0.0010(3) -0.0030(3)
O1 0.0168(10) 0.0245(11) 0.0174(10) -0.0085(9) 0.0001(8) -0.0055(8)
C1 0.0154(13) 0.0200(14) 0.0197(14) -0.0096(11) -0.0033(10) -0.0021(11)
C2 0.0305(17) 0.0216(15) 0.0229(15) -0.0084(13) -0.0075(13) -0.0037(13)
C3 0.048(2) 0.0190(16) 0.0321(18) -0.0076(14) -0.0121(16) -0.0072(15)
C4 0.046(2) 0.0247(17) 0.0350(19) -0.0165(15) -0.0101(16) -0.0057(16)
C5 0.0285(16) 0.0237(16) 0.0238(15) -0.0127(13) -0.0065(13) -0.0002(13)
C6 0.0141(13) 0.0208(14) 0.0210(14) -0.0090(12) -0.0026(11) -0.0006(11)
C7 0.0170(14) 0.0269(16) 0.0179(14) -0.0098(12) -0.0010(11) -0.0064(12)
C8 0.0206(15) 0.0247(16) 0.0359(18) -0.0090(14) -0.0046(13) -0.0063(13)
C9 0.0279(17) 0.0311(18) 0.041(2) -0.0125(16) -0.0033(15) -0.0146(15)
C10 0.0206(16) 0.051(2) 0.0353(19) -0.0215(17) 0.0036(14) -0.0179(16)
C11 0.0195(17) 0.059(3) 0.083(3) -0.051(3) 0.0119(19) -0.0109(18)
C12 0.0213(17) 0.044(2) 0.070(3) -0.042(2) 0.0088(17) -0.0116(16)
C13 0.0221(14) 0.0177(14) 0.0165(13) -0.0079(11) -0.0020(11) -0.0039(11)
C14 0.0264(16) 0.0279(16) 0.0186(14) -0.0074(12) -0.0012(12) -0.0111(13)
C15 0.0378(19) 0.0304(18) 0.0236(16) -0.0069(14) 0.0045(14) -0.0163(15)
C16 0.050(2) 0.0244(17) 0.0173(15) -0.0031(13) -0.0047(14) -0.0097(16)
C17 0.0366(19) 0.0245(16) 0.0222(16) -0.0069(13) -0.0132(14) -0.0016(14)
C18 0.0222(15) 0.0212(15) 0.0232(15) -0.0093(12) -0.0072(12) -0.0012(12)
C19 0.0177(14) 0.0273(16) 0.0163(13) -0.0092(12) 0.0013(11) -0.0079(12)
C20 0.0221(15) 0.0345(18) 0.0201(15) -0.0090(13) -0.0018(12) -0.0068(13)
C21 0.0330(18) 0.043(2) 0.0168(15) -0.0063(14) 0.0007(13) -0.0138(16)
C22 0.0313(19) 0.055(2) 0.0215(16) -0.0132(16) 0.0105(14) -0.0126(17)
C23 0.0198(15) 0.043(2) 0.0254(17) -0.0129(15) 0.0062(13) -0.0047(14)
C24 0.0183(14) 0.0259(15) 0.0170(14) -0.0083(12) 0.0012(11) -0.0071(12)
C25 0.0159(14) 0.0358(18) 0.0195(14) -0.0141(13) -0.0044(11) 0.0000(13)
C26 0.0214(16) 0.0364(19) 0.0277(17) -0.0083(15) -0.0065(13) -0.0011(14)
C27 0.0320(19) 0.035(2) 0.034(2) -0.0084(16) -0.0095(15) 0.0026(16)
C28 0.0247(17) 0.047(2) 0.035(2) -0.0170(18) -0.0081(15) 0.0108(16)
C29 0.0153(15) 0.054(2) 0.043(2) -0.0251(19) -0.0025(14) 0.0005(15)
C30 0.0164(15) 0.042(2) 0.0321(18) -0.0200(16) -0.0021(13) -0.0026(14)
C31 0.0124(13) 0.0325(17) 0.0218(15) -0.0145(13) 0.0006(11) -0.0046(12)
C32 0.0267(16) 0.045(2) 0.0234(16) -0.0194(15) 0.0079(13) -0.0181(15)
C33 0.038(2) 0.051(2) 0.0311(18) -0.0186(17) 0.0129(15) -0.0265(18)
C34 0.0247(17) 0.037(2) 0.041(2) -0.0199(16) 0.0054(14) -0.0133(15)
C35 0.0297(17) 0.0359(19) 0.0331(18) -0.0190(15) -0.0046(14) -0.0079(15)
C36 0.0264(16) 0.0347(18) 0.0221(15) -0.0133(14) -0.0037(12) -0.0068(14)
N37 0.0147(11) 0.0216(13) 0.0195(12) -0.0067(10) 0.0017(9) -0.0063(10)
C38 0.0174(14) 0.0331(17) 0.0234(15) -0.0068(13) 0.0026(12) -0.0108(13)
C39 0.0275(17) 0.038(2) 0.0290(17) -0.0025(15) 0.0036(14) -0.0192(15)
C40 0.0313(18) 0.0269(18) 0.043(2) -0.0018(15) 0.0021(16) -0.0151(15)
C41 0.0294(18) 0.0213(16) 0.041(2) -0.0096(15) 0.0054(15) -0.0071(14)
C42 0.0169(14) 0.0201(14) 0.0220(14) -0.0057(12) 0.0002(11) -0.0049(11)
C43 0.0182(14) 0.0205(14) 0.0191(14) -0.0078(11) 0.0020(11) -0.0047(11)
N44 0.0239(14) 0.0293(15) 0.0300(15) -0.0156(12) 0.0069(11) -0.0054(12)
N45 0.0235(14) 0.0384(17) 0.0254(14) -0.0156(13) 0.0087(11) -0.0087(12)
N46 0.0195(13) 0.0328(15) 0.0180(12) -0.0108(11) 0.0057(10) -0.0100(11)
N47 0.0154(11) 0.0230(13) 0.0153(11) -0.0077(10) 0.0044(9) -0.0066(10)
P3 0.0134(5) 0.0179(5) 0.0126(4) -0.0038(4) 0.0003(4) -0.0053(4)
F1 0.0226(9) 0.0379(11) 0.0245(9) -0.0145(8) 0.0113(7) -0.0132(8)
F2 0.0248(10) 0.0196(9) 0.0313(10) 0.0008(8) -0.0043(8) -0.0055(8)
F3 0.0224(9) 0.0356(11) 0.0259(10) -0.0136(8) -0.0051(7) -0.0094(8)
C1C 0.099(6) 0.165(9) 0.118(7) -0.090(7) 0.003(5) -0.055(6)
Cl1 0.1126(17) 0.1056(16) 0.1270(19) -0.0126(14) -0.0281(14) -0.0467(14)
Cl2 0.269(5) 0.204(4) 0.138(3) 0.027(2) -0.074(3) -0.167(4)

loop_
_atom_type_symbol
_atom_type_description
_atom_type_scat_dispersion_real
_atom_type_scat_dispersion_imag
_atom_type_scat_source
C C 0.0033 0.0016 'International Tables Vol C Tables 4.2.6.8 and 6.1.1.4'
H H 0.0000 0.0000 'International Tables Vol C Tables 4.2.6.8 and 6.1.1.4'
N N 0.0061 0.0033 'International Tables Vol C Tables 4.2.6.8 and 6.1.1.4'
O O 0.0106 0.0060 'International Tables Vol C Tables 4.2.6.8 and 6.1.1.4'
F F 0.0171 0.0103 'International Tables Vol C Tables 4.2.6.8 and 6.1.1.4'
P P 0.1023 0.0942 'International Tables Vol C Tables 4.2.6.8 and 6.1.1.4'
Cu Cu 0.3201 1.2651 'International Tables Vol C Tables 4.2.6.8 and 6.1.1.4'
Cl Cl 0.1484 0.1585 'International Tables Vol C Tables 4.2.6.8 and 6.1.1.4'

loop_
_geom_angle_atom_site_label_1
_geom_angle_atom_site_label_2
_geom_angle_atom_site_label_3
_geom_angle
_geom_angle_site_symmetry_1
_geom_angle_site_symmetry_3
N37 Cu1 N47 79.99(10) . .
N37 Cu1 P1 120.27(7) . .
N47 Cu1 P1 121.09(7) . .
N37 Cu1 P2 104.83(8) . .
N47 Cu1 P2 109.56(7) . .
P1 Cu1 P2 115.43(3) . .
C7 P1 C13 102.97(14) . .
C7 P1 C1 104.69(14) . .
C13 P1 C1 103.11(14) . .
C7 P1 Cu1 119.65(11) . .
C13 P1 Cu1 115.70(10) . .
C1 P1 Cu1 109.00(10) . .
C31 P2 C25 104.44(15) . .
C31 P2 C19 102.80(14) . .
C25 P2 C19 103.16(15) . .
C31 P2 Cu1 117.52(11) . .
C25 P2 Cu1 111.32(11) . .
C19 P2 Cu1 115.98(10) . .
C6 O1 C24 118.7(2) . .
C2 C1 C6 118.1(3) . .
C2 C1 P1 123.5(2) . .
C6 C1 P1 118.0(2) . .
C1 C2 C3 120.4(3) . .
C1 C2 H2 119.8 . .
C3 C2 H2 119.8 . .
C4 C3 C2 120.0(3) . .
C4 C3 H3 120.0 . .
C2 C3 H3 120.0 . .
C5 C4 C3 121.1(3) . .
C5 C4 H4 119.5 . .
C3 C4 H4 119.5 . .
C4 C5 C6 118.5(3) . .
C4 C5 H5 120.8 . .
C6 C5 H5 120.8 . .
C5 C6 O1 122.6(3) . .
C5 C6 C1 121.9(3) . .
O1 C6 C1 115.5(3) . .
C8 C7 C12 119.2(3) . .
C8 C7 P1 118.8(2) . .
C12 C7 P1 121.9(3) . .
C7 C8 C9 120.4(3) . .
C7 C8 H8 119.8 . .
C9 C8 H8 119.8 . .
C10 C9 C8 120.1(3) . .
C10 C9 H9 119.9 . .
C8 C9 H9 119.9 . .
C9 C10 C11 119.9(3) . .
C9 C10 H10 120.1 . .
C11 C10 H10 120.1 . .
C10 C11 C12 120.3(4) . .
C10 C11 H11 119.9 . .
C12 C11 H11 119.9 . .
C11 C12 C7 120.1(4) . .
C11 C12 H12 119.9 . .
C7 C12 H12 119.9 . .
C14 C13 C18 118.9(3) . .
C14 C13 P1 117.1(2) . .
C18 C13 P1 124.0(3) . .
C15 C14 C13 120.7(3) . .
C15 C14 H14 119.7 . .
C13 C14 H14 119.7 . .
C14 C15 C16 119.7(3) . .
C14 C15 H15 120.2 . .
C16 C15 H15 120.2 . .
C17 C16 C15 120.3(3) . .
C17 C16 H16 119.9 . .
C15 C16 H16 119.9 . .
C16 C17 C18 120.4(3) . .
C16 C17 H17 119.8 . .
C18 C17 H17 119.8 . .
C17 C18 C13 120.1(3) . .
C17 C18 H18 120.0 . .
C13 C18 H18 120.0 . .
C24 C19 C20 118.1(3) . .
C24 C19 P2 119.5(2) . .
C20 C19 P2 122.4(2) . .
C21 C20 C19 121.1(3) . .
C21 C20 H20 119.4 . .
C19 C20 H20 119.4 . .
C20 C21 C22 119.9(3) . .
C20 C21 H21 120.0 . .
C22 C21 H21 120.0 . .
C21 C22 C23 120.3(3) . .
C21 C22 H22 119.9 . .
C23 C22 H22 119.9 . .
C24 C23 C22 119.2(3) . .
C24 C23 H23 120.4 . .
C22 C23 H23 120.4 . .
C23 C24 C19 121.4(3) . .
C23 C24 O1 118.5(3) . .
C19 C24 O1 120.0(3) . .
C26 C25 C30 118.9(3) . .
C26 C25 P2 118.3(3) . .
C30 C25 P2 122.7(3) . .
C25 C26 C27 120.9(4) . .
C25 C26 H26 119.6 . .
C27 C26 H26 119.6 . .
C28 C27 C26 119.8(4) . .
C28 C27 H27 120.1 . .
C26 C27 H27 120.1 . .
C29 C28 C27 120.0(4) . .
C29 C28 H28 120.0 . .
C27 C28 H28 120.0 . .
C28 C29 C30 120.4(4) . .
C28 C29 H29 119.8 . .
C30 C29 H29 119.8 . .
C25 C30 C29 120.0(4) . .
C25 C30 H30 120.0 . .
C29 C30 H30 120.0 . .
C32 C31 C36 119.5(3) . .
C32 C31 P2 117.8(2) . .
C36 C31 P2 122.7(3) . .
C33 C32 C31 120.5(3) . .
C33 C32 H32 119.8 . .
C31 C32 H32 119.8 . .
C32 C33 C34 119.9(4) . .
C32 C33 H33 120.0 . .
C34 C33 H33 120.0 . .
C35 C34 C33 120.2(4) . .
C35 C34 H34 119.9 . .
C33 C34 H34 119.9 . .
C34 C35 C36 120.1(3) . .
C34 C35 H35 120.0 . .
C36 C35 H35 120.0 . .
C35 C36 C31 119.8(3) . .
C35 C36 H36 120.1 . .
C31 C36 H36 120.1 . .
C38 N37 C42 117.6(3) . .
C38 N37 Cu1 126.6(2) . .
C42 N37 Cu1 114.8(2) . .
N37 C38 C39 123.1(3) . .
N37 C38 H38 118.4 . .
C39 C38 H38 118.4 . .
C38 C39 C40 118.9(3) . .
C38 C39 H39 120.6 . .
C40 C39 H39 120.6 . .
C39 C40 C41 118.9(3) . .
C39 C40 H40 120.6 . .
C41 C40 H40 120.6 . .
C42 C41 C40 118.5(3) . .
C42 C41 H41 120.7 . .
C40 C41 H41 120.7 . .
N37 C42 C41 123.0(3) . .
N37 C42 C43 113.9(3) . .
C41 C42 C43 123.0(3) . .
N47 C43 N44 112.5(3) . .
N47 C43 C42 120.8(3) . .
N44 C43 C42 126.6(3) . .
N45 N44 C43 104.7(3) . .
N46 N45 N44 108.5(3) . .
N45 N46 N47 111.3(3) . .
N45 N46 H46 123(6) . .
N47 N46 H46 125(6) . .
C43 N47 N46 102.9(2) . .
C43 N47 Cu1 110.16(19) . .
N46 N47 Cu1 146.9(2) . .
F1 P3 F1 180.00(11) 2_656 .
F1 P3 F2 90.42(11) 2_656 2_656
F1 P3 F2 89.58(11) . 2_656
F1 P3 F2 89.58(11) 2_656 .
F1 P3 F2 90.42(11) . .
F2 P3 F2 180.00(15) 2_656 .
F1 P3 F3 90.37(10) 2_656 2_656
F1 P3 F3 89.63(10) . 2_656
F2 P3 F3 90.27(10) 2_656 2_656
F2 P3 F3 89.73(10) . 2_656
F1 P3 F3 89.63(10) 2_656 .
F1 P3 F3 90.37(10) . .
F2 P3 F3 89.73(10) 2_656 .
F2 P3 F3 90.27(10) . .
F3 P3 F3 180.000(1) 2_656 .
Cl1 C1C Cl2 112.9(4) . .
Cl1 C1C H1C1 109.0 . .
Cl2 C1C H1C1 109.0 . .
Cl1 C1C H1C2 109.0 . .
Cl2 C1C H1C2 109.0 . .
H1C1 C1C H1C2 107.8 . .

loop_
_geom_bond_atom_site_label_1
_geom_bond_atom_site_label_2
_geom_bond_distance
_geom_bond_site_symmetry_2
Cu1 N37 2.046(3) .
Cu1 N47 2.095(2) .
Cu1 P1 2.2002(9) .
Cu1 P2 2.2451(8) .
P1 C7 1.801(3) .
P1 C13 1.802(3) .
P1 C1 1.802(3) .
P2 C31 1.802(3) .
P2 C25 1.812(3) .
P2 C19 1.816(3) .
O1 C6 1.374(4) .
O1 C24 1.382(4) .
C1 C2 1.374(5) .
C1 C6 1.392(4) .
C2 C3 1.378(5) .
C2 H2 0.9500 .
C3 C4 1.368(5) .
C3 H3 0.9500 .
C4 C5 1.368(5) .
C4 H4 0.9500 .
C5 C6 1.369(4) .
C5 H5 0.9500 .
C7 C8 1.366(5) .
C7 C12 1.379(5) .
C8 C9 1.382(5) .
C8 H8 0.9500 .
C9 C10 1.361(5) .
C9 H9 0.9500 .
C10 C11 1.368(6) .
C10 H10 0.9500 .
C11 C12 1.374(5) .
C11 H11 0.9500 .
C12 H12 0.9500 .
C13 C14 1.381(4) .
C13 C18 1.388(4) .
C14 C15 1.372(5) .
C14 H14 0.9500 .
C15 C16 1.377(5) .
C15 H15 0.9500 .
C16 C17 1.361(6) .
C16 H16 0.9500 .
C17 C18 1.374(5) .
C17 H17 0.9500 .
C18 H18 0.9500 .
C19 C24 1.380(4) .
C19 C20 1.381(4) .
C20 C21 1.364(5) .
C20 H20 0.9500 .
C21 C22 1.367(5) .
C21 H21 0.9500 .
C22 C23 1.381(5) .
C22 H22 0.9500 .
C23 C24 1.367(4) .
C23 H23 0.9500 .
C25 C26 1.372(5) .
C25 C30 1.378(5) .
C26 C27 1.377(5) .
C26 H26 0.9500 .
C27 C28 1.371(6) .
C27 H27 0.9500 .
C28 C29 1.357(7) .
C28 H28 0.9500 .
C29 C30 1.385(5) .
C29 H29 0.9500 .
C30 H30 0.9500 .
C31 C32 1.370(5) .
C31 C36 1.384(4) .
C32 C33 1.368(5) .
C32 H32 0.9500 .
C33 C34 1.373(5) .
C33 H33 0.9500 .
C34 C35 1.368(6) .
C34 H34 0.9500 .
C35 C36 1.374(5) .
C35 H35 0.9500 .
C36 H36 0.9500 .
N37 C38 1.328(4) .
N37 C42 1.333(4) .
C38 C39 1.362(5) .
C38 H38 0.9500 .
C39 C40 1.372(6) .
C39 H39 0.9500 .
C40 C41 1.375(5) .
C40 H40 0.9500 .
C41 C42 1.367(5) .
C41 H41 0.9500 .
C42 C43 1.443(4) .
C43 N47 1.316(4) .
C43 N44 1.329(4) .
N44 N45 1.312(4) .
N45 N46 1.303(4) .
N46 N47 1.323(3) .
N46 H46 0.87(2) .
P3 F1 1.5815(18) 2_656
P3 F1 1.5815(18) .
P3 F2 1.5822(19) 2_656
P3 F2 1.5822(19) .
P3 F3 1.5908(18) 2_656
P3 F3 1.5908(18) .
C1C Cl1 1.682(7) .
C1C Cl2 1.690(7) .
C1C H1C1 0.9900 .
C1C H1C2 0.9900 .

loop_
_geom_hbond_atom_site_label_D
_geom_hbond_atom_site_label_H
_geom_hbond_atom_site_label_A
_geom_hbond_distance_DH
_geom_hbond_distance_HA
_geom_hbond_distance_DA
_geom_hbond_angle_DHA
_geom_hbond_site_symmetry_A
N46 H46 N46 0.87(2) 1.78(2) 2.641(6) 171(9) 2_765
N46 H46 N45 0.87(2) 2.61(4) 3.444(4) 160(8) 2_765
C1C H1C1 F3 0.99 2.35 3.241(7) 148.7 .
C4 H4 F1 0.95 2.40 3.126(4) 133.1 1_565
C14 H14 N45 0.95 2.60 3.328(4) 133.4 2_765
C16 H16 F2 0.95 2.50 3.299(4) 141.2 2_665
C28 H28 F3 0.95 2.50 3.397(4) 156.8 1_655
C32 H32 N45 0.95 2.62 3.254(4) 124.5 2_765
C39 H39 F1 0.95 2.54 3.065(4) 115.0 .
C39 H39 F2 0.95 2.52 3.291(4) 138.5 .
C40 H40 F1 0.95 2.55 3.070(4) 115.0 .

loop_
_geom_torsion_atom_site_label_1
_geom_torsion_atom_site_label_2
_geom_torsion_atom_site_label_3
_geom_torsion_atom_site_label_4
_geom_torsion
N37 Cu1 P1 C7 15.93(15)
N47 Cu1 P1 C7 112.64(14)
P2 Cu1 P1 C7 -111.35(12)
N37 Cu1 P1 C13 -108.17(14)
N47 Cu1 P1 C13 -11.46(14)
P2 Cu1 P1 C13 124.55(11)
N37 Cu1 P1 C1 136.23(14)
N47 Cu1 P1 C1 -127.05(14)
P2 Cu1 P1 C1 8.96(12)
N37 Cu1 P2 C31 170.03(13)
N47 Cu1 P2 C31 85.59(14)
P1 Cu1 P2 C31 -55.28(12)
N37 Cu1 P2 C25 49.69(15)
N47 Cu1 P2 C25 -34.76(15)
P1 Cu1 P2 C25 -175.62(13)
N37 Cu1 P2 C19 -67.84(14)
N47 Cu1 P2 C19 -152.29(14)
P1 Cu1 P2 C19 66.85(12)
C7 P1 C1 C2 -110.2(3)
C13 P1 C1 C2 -2.7(3)
Cu1 P1 C1 C2 120.7(3)
C7 P1 C1 C6 77.5(3)
C13 P1 C1 C6 -175.0(2)
Cu1 P1 C1 C6 -51.6(3)
C6 C1 C2 C3 0.8(5)
P1 C1 C2 C3 -171.5(3)
C1 C2 C3 C4 0.1(6)
C2 C3 C4 C5 -0.7(6)
C3 C4 C5 C6 0.3(6)
C4 C5 C6 O1 -177.4(3)
C4 C5 C6 C1 0.6(5)
C24 O1 C6 C5 -32.0(4)
C24 O1 C6 C1 149.8(3)
C2 C1 C6 C5 -1.2(5)
P1 C1 C6 C5 171.5(2)
C2 C1 C6 O1 177.0(3)
P1 C1 C6 O1 -10.3(4)
C13 P1 C7 C8 90.2(3)
C1 P1 C7 C8 -162.2(3)
Cu1 P1 C7 C8 -39.8(3)
C13 P1 C7 C12 -85.6(3)
C1 P1 C7 C12 21.9(3)
Cu1 P1 C7 C12 144.4(3)
C12 C7 C8 C9 0.7(5)
P1 C7 C8 C9 -175.3(3)
C7 C8 C9 C10 -0.7(6)
C8 C9 C10 C11 0.2(6)
C9 C10 C11 C12 0.2(7)
C10 C11 C12 C7 -0.2(7)
C8 C7 C12 C11 -0.2(6)
P1 C7 C12 C11 175.6(4)
C7 P1 C13 C14 -170.2(3)
C1 P1 C13 C14 81.0(3)
Cu1 P1 C13 C14 -37.8(3)
C7 P1 C13 C18 8.6(3)
C1 P1 C13 C18 -100.1(3)
Cu1 P1 C13 C18 141.1(2)
C18 C13 C14 C15 1.5(5)
P1 C13 C14 C15 -179.6(3)
C13 C14 C15 C16 -1.1(5)
C14 C15 C16 C17 0.0(5)
C15 C16 C17 C18 0.7(5)
C16 C17 C18 C13 -0.3(5)
C14 C13 C18 C17 -0.8(5)
P1 C13 C18 C17 -179.7(3)
C31 P2 C19 C24 86.8(3)
C25 P2 C19 C24 -164.8(3)
Cu1 P2 C19 C24 -42.8(3)
C31 P2 C19 C20 -92.9(3)
C25 P2 C19 C20 15.5(3)
Cu1 P2 C19 C20 137.5(3)
C24 C19 C20 C21 -0.5(5)
P2 C19 C20 C21 179.3(3)
C19 C20 C21 C22 -0.2(6)
C20 C21 C22 C23 0.4(6)
C21 C22 C23 C24 0.1(6)
C22 C23 C24 C19 -0.8(6)
C22 C23 C24 O1 174.4(3)
C20 C19 C24 C23 1.0(5)
P2 C19 C24 C23 -178.8(3)
C20 C19 C24 O1 -174.1(3)
P2 C19 C24 O1 6.1(4)
C6 O1 C24 C23 101.0(4)
C6 O1 C24 C19 -83.7(4)
C31 P2 C25 C26 175.6(3)
C19 P2 C25 C26 68.4(3)
Cu1 P2 C25 C26 -56.6(3)
C31 P2 C25 C30 -9.5(3)
C19 P2 C25 C30 -116.7(3)
Cu1 P2 C25 C30 118.3(3)
C30 C25 C26 C27 -0.3(5)
P2 C25 C26 C27 174.7(3)
C25 C26 C27 C28 0.7(6)
C26 C27 C28 C29 -0.4(6)
C27 C28 C29 C30 -0.3(6)
C26 C25 C30 C29 -0.3(5)
P2 C25 C30 C29 -175.2(3)
C28 C29 C30 C25 0.7(6)
C25 P2 C31 C32 102.5(3)
C19 P2 C31 C32 -150.0(3)
Cu1 P2 C31 C32 -21.3(3)
C25 P2 C31 C36 -77.0(3)
C19 P2 C31 C36 30.4(3)
Cu1 P2 C31 C36 159.1(2)
C36 C31 C32 C33 1.3(5)
P2 C31 C32 C33 -178.2(3)
C31 C32 C33 C34 -0.1(6)
C32 C33 C34 C35 -1.1(6)
C33 C34 C35 C36 1.2(6)
C34 C35 C36 C31 0.0(5)
C32 C31 C36 C35 -1.3(5)
P2 C31 C36 C35 178.2(3)
N47 Cu1 N37 C38 171.6(3)
P1 Cu1 N37 C38 -68.1(3)
P2 Cu1 N37 C38 63.8(3)
N47 Cu1 N37 C42 3.4(2)
P1 Cu1 N37 C42 123.7(2)
P2 Cu1 N37 C42 -104.3(2)
C42 N37 C38 C39 1.0(5)
Cu1 N37 C38 C39 -166.9(3)
N37 C38 C39 C40 -1.7(5)
C38 C39 C40 C41 0.9(6)
C39 C40 C41 C42 0.5(6)
C38 N37 C42 C41 0.5(5)
Cu1 N37 C42 C41 169.8(3)
C38 N37 C42 C43 -175.7(3)
Cu1 N37 C42 C43 -6.4(3)
C40 C41 C42 N37 -1.2(5)
C40 C41 C42 C43 174.7(3)
N37 C42 C43 N47 7.3(4)
C41 C42 C43 N47 -168.9(3)
N37 C42 C43 N44 -175.8(3)
C41 C42 C43 N44 8.0(5)
N47 C43 N44 N45 0.2(4)
C42 C43 N44 N45 -176.8(3)
C43 N44 N45 N46 -0.1(4)
N44 N45 N46 N47 -0.1(4)
N44 C43 N47 N46 -0.3(3)
C42 C43 N47 N46 177.0(3)
N44 C43 N47 Cu1 178.5(2)
C42 C43 N47 Cu1 -4.2(4)
N45 N46 N47 C43 0.2(3)
N45 N46 N47 Cu1 -177.7(3)
N37 Cu1 N47 C43 0.5(2)
P1 Cu1 N47 C43 -118.96(19)
P2 Cu1 N47 C43 102.8(2)
N37 Cu1 N47 N46 178.3(4)
P1 Cu1 N47 N46 58.8(4)
P2 Cu1 N47 N46 -79.4(4)
